data_7061386
loop_
_publ_author_name
'Ma, Le'
'Guo, Feifan'
'Ma, Jian-Fang'

_publ_section_title
;
 Two Cu(i)-based inorganic--organic complexes assembled with
 polyoxometalate and thiacalix[4]arene for efficient catalytic reactions
;
_journal_issue 15
_journal_name_full 'New Journal of Chemistry'
_journal_page_first 6995
_journal_page_last 7002
_journal_paper_doi 10.1039/D2NJ00290F
_journal_volume 46
_journal_year 2022
_chemical_formula_moiety 'C56 H68.50 Cu N4 O26 P0.50 S6 W6, 1EtOH, 1H2O'
_chemical_formula_sum 'C58 H76.5 Cu N4 O28 P0.5 S6 W6'
_chemical_formula_weight 2652.21
_space_group_crystal_system orthorhombic
_space_group_IT_number 58
_space_group_name_Hall '-P 2 2n'
_space_group_name_H-M_alt 'P n n m'
_atom_sites_solution_hydrogens mixed
_audit_creation_method SHELXL-2018/3
_audit_update_record
;
2022-03-07 deposited with the CCDC.	2022-03-10 downloaded from the CCDC.
;
_cell_angle_alpha 90
_cell_angle_beta 90
_cell_angle_gamma 90
_cell_formula_units_Z 4
_cell_length_a 40.8437(11)
_cell_length_b 12.7317(7)
_cell_length_c 15.4261(7)
_cell_measurement_reflns_used 9210
_cell_measurement_temperature 293(2)
_cell_measurement_theta_max 28.6580
_cell_measurement_theta_min 2.5290
_cell_volume 8021.7(6)
_computing_cell_refinement 'CrysAlisPro 1.171.39.46c (Rigaku OD, 2018)'
_computing_data_collection 'CrysAlisPro 1.171.39.46c (Rigaku OD, 2018)'
_computing_data_reduction 'CrysAlisPro 1.171.39.46c (Rigaku OD, 2018)'
_computing_molecular_graphics 'Bruker SHELXTL'
_computing_publication_material 'SHELXL-2018/3 (Sheldrick, 2018)'
_computing_structure_refinement 'SHELXL-2018/3 (Sheldrick, 2018)'
_computing_structure_solution 'SHELXT 2018/2 (Sheldrick, 2018)'
_diffrn_ambient_temperature 293(2)
_diffrn_detector_area_resol_mean 10.2375
_diffrn_measured_fraction_theta_full 0.998
_diffrn_measured_fraction_theta_max 0.998
_diffrn_measurement_device_type 'Xcalibur, Ruby, Gemini ultra'
_diffrn_measurement_method '\w scans'
_diffrn_radiation_type MoK\a
_diffrn_radiation_wavelength 0.71073
_diffrn_reflns_av_R_equivalents 0.0734
_diffrn_reflns_av_unetI/netI 0.0567
_diffrn_reflns_Laue_measured_fraction_full 0.998
_diffrn_reflns_Laue_measured_fraction_max 0.998
_diffrn_reflns_limit_h_max 40
_diffrn_reflns_limit_h_min -48
_diffrn_reflns_limit_k_max 10
_diffrn_reflns_limit_k_min -15
_diffrn_reflns_limit_l_max 18
_diffrn_reflns_limit_l_min -16
_diffrn_reflns_number 30627
_diffrn_reflns_point_group_measured_fraction_full 0.998
_diffrn_reflns_point_group_measured_fraction_max 0.998
_diffrn_reflns_theta_full 25.024
_diffrn_reflns_theta_max 25.024
_diffrn_reflns_theta_min 2.133
_diffrn_source 'Enhance (Mo) X-ray Source'
_exptl_absorpt_coefficient_mu 9.069
_exptl_absorpt_correction_T_max 1.00000
_exptl_absorpt_correction_T_min 0.16030
_exptl_absorpt_correction_type multi-scan
_exptl_absorpt_process_details
;
CrysAlisPro 1.171.39.46c (Rigaku Oxford Diffraction, 2018)
Empirical absorption correction using spherical harmonics,
 implemented in SCALE3 ABSPACK scaling algorithm.
;
_exptl_crystal_colour yellow
_exptl_crystal_density_diffrn 2.196
_exptl_crystal_description block
_exptl_crystal_F_000 5012
_exptl_crystal_size_max 0.3
_exptl_crystal_size_mid 0.2
_exptl_crystal_size_min 0.2
_refine_diff_density_max 2.028
_refine_diff_density_min -2.617
_refine_diff_density_rms 0.282
_refine_ls_extinction_method none
_refine_ls_goodness_of_fit_ref 1.106
_refine_ls_hydrogen_treatment mixed
_refine_ls_matrix_type full
_refine_ls_number_parameters 459
_refine_ls_number_reflns 7350
_refine_ls_number_restraints 137
_refine_ls_restrained_S_all 1.105
_refine_ls_R_factor_all 0.1318
_refine_ls_R_factor_gt 0.1138
_refine_ls_shift/su_max 0.000
_refine_ls_shift/su_mean 0.000
_refine_ls_structure_factor_coef Fsqd
_refine_ls_weighting_details 'w=1/[\s^2^(Fo^2^)+(0.0250P)^2^+612.2333P] where P=(Fo^2^+2Fc^2^)/3'
_refine_ls_weighting_scheme calc
_refine_ls_wR_factor_gt 0.2321
_refine_ls_wR_factor_ref 0.2414
_reflns_Friedel_coverage 0.000
_reflns_number_gt 5790
_reflns_number_total 7350
_reflns_threshold_expression 'I > 2\s(I)'
_cod_data_source_file d2nj00290f2.cif
_cod_data_source_block complex-2
_cod_depositor_comments 'Adding full bibliography for 7061385--7061386.cif.'
_cod_original_formula_sum 'C58 H76.50 Cu N4 O28 P0.50 S6 W6'
_cod_database_code 7061386
_shelx_shelxl_version_number 2018/3
_shelx_space_group_comment
;
The symmetry employed for this shelxl refinement is uniquely defined
by the following loop, which should always be used as a source of
symmetry information in preference to the above space-group names.
They are only intended as comments.
;

loop_
_space_group_symop_operation_xyz
'x, y, z'
'-x, -y, z'
'-x+1/2, y+1/2, -z+1/2'
'x+1/2, -y+1/2, -z+1/2'
'-x, -y, -z'
'x, y, -z'
'x-1/2, -y-1/2, z-1/2'
'-x-1/2, y-1/2, z-1/2'

loop_
_atom_site_label
_atom_site_type_symbol
_atom_site_fract_x
_atom_site_fract_y
_atom_site_fract_z
_atom_site_U_iso_or_equiv
_atom_site_adp_type
_atom_site_occupancy
_atom_site_site_symmetry_order
_atom_site_calc_flag
_atom_site_refinement_flags_posn
_atom_site_refinement_flags_adp
_atom_site_refinement_flags_occupancy
_atom_site_disorder_assembly
_atom_site_disorder_group
C1 C 0.8677(4) 0.459743 0.247396 0.038(5) Uani 1 1 d . . . . .
C2 C 0.8553(5) 0.356942 0.268991 0.050(6) Uani 1 1 d . . . . .
H2 H 0.868361 0.297988 0.260518 0.060 Uiso 1 1 calc R U . . .
C3 C 0.8247(5) 0.346120 0.301645 0.037(5) Uani 1 1 d . . . . .
C4 C 0.8038(5) 0.431993 0.309854 0.033(4) Uani 1 1 d . . . . .
C5 C 0.8173(4) 0.531102 0.299644 0.029(4) Uani 1 1 d . . . . .
C6 C 0.8490(4) 0.543489 0.266582 0.036(4) Uani 1 1 d . . . . .
H6 H 0.857325 0.610699 0.257789 0.043 Uiso 1 1 calc R U . . .
C7 C 0.9027(6) 0.468630 0.206393 0.064(7) Uani 1 1 d . . . . .
C8 C 0.9128(7) 0.585670 0.198215 0.129(17) Uani 1 1 d . . . . .
H8A H 0.903833 0.614312 0.145733 0.193 Uiso 1 1 calc R U . . .
H8B H 0.936206 0.591022 0.196831 0.193 Uiso 1 1 calc R U . . .
H8C H 0.904468 0.624142 0.247019 0.193 Uiso 1 1 calc R U . . .
C9 C 0.9266(7) 0.422400 0.254827 0.115(15) Uani 1 1 d . . . . .
H9A H 0.929981 0.462249 0.306898 0.173 Uiso 1 1 calc R U . . .
H9B H 0.946596 0.420146 0.222133 0.173 Uiso 1 1 calc R U . . .
H9C H 0.920071 0.352216 0.269589 0.173 Uiso 1 1 calc R U . . .
C10 C 0.9012(7) 0.425031 0.119493 0.104(13) Uani 1 1 d . . . . .
H10A H 0.883021 0.455415 0.088933 0.156 Uiso 1 1 calc R U . . .
H10B H 0.898340 0.350294 0.122919 0.156 Uiso 1 1 calc R U . . .
H10C H 0.921123 0.440564 0.089184 0.156 Uiso 1 1 calc R U . . .
C11 C 0.7499(5) 0.381488 0.269704 0.052(6) Uani 1 1 d . . . . .
H11A H 0.761255 0.330513 0.233869 0.063 Uiso 1 1 calc R U . . .
H11B H 0.731098 0.347642 0.295944 0.063 Uiso 1 1 calc R U . . .
C12 C 0.7396(6) 0.471391 0.217484 0.072(8) Uani 1 1 d . . . . .
H12A H 0.758667 0.507331 0.194830 0.086 Uiso 1 1 calc R U . . .
H12B H 0.727524 0.520433 0.253554 0.086 Uiso 1 1 calc R U . . .
C13 C 0.6755(5) 0.407393 0.175467 0.044(5) Uani 1 1 d . . . . .
C14 C 0.6213(6) 0.368402 0.156849 0.078(9) Uani 1 1 d . . . . .
H14 H 0.603206 0.361379 0.120882 0.093 Uiso 1 1 calc R U . . .
C15 C 0.6167(7) 0.368364 0.245625 0.077(9) Uani 1 1 d . . . . .
H15 H 0.597376 0.345033 0.270888 0.093 Uiso 1 1 calc R U . . .
C16 C 0.6430(6) 0.405622 0.295090 0.073(8) Uani 1 1 d . . . . .
H16 H 0.639736 0.422940 0.353022 0.087 Uiso 1 1 calc R U . . .
C17 C 0.7265(7) 0.652063 0.500000 0.056(9) Uani 1 2 d S T P . .
C18 C 0.7432(4) 0.644892 0.424562 0.035(4) Uani 1 1 d . . . . .
H18 H 0.731490 0.644413 0.372883 0.042 Uiso 1 1 calc R U . . .
C19 C 0.7774(5) 0.638167 0.420833 0.041(5) Uani 1 1 d . . . . .
C20 C 0.7947(7) 0.632421 0.500000 0.046(8) Uani 1 2 d S T P A .
C21 C 0.6882(7) 0.658607 0.500000 0.060(9) Uani 1 2 d S TU P . .
C22 C 0.676000 0.546391 0.500000 0.111(14) Uani 1 2 d S TU P . .
H22A H 0.683729 0.511110 0.448949 0.166 Uiso 0.5 1 calc R U P . .
H22B H 0.684026 0.510778 0.550570 0.166 Uiso 0.5 1 calc R U P . .
H22C H 0.652496 0.546096 0.500481 0.166 Uiso 1 2 calc R U P . .
C23 C 0.6760(7) 0.705640 0.576385 0.107(11) Uani 1 1 d . U . . .
H23A H 0.687916 0.679478 0.625529 0.160 Uiso 1 1 calc R U . . .
H23B H 0.653227 0.688961 0.582740 0.160 Uiso 1 1 calc R U . . .
H23C H 0.678640 0.780447 0.572802 0.160 Uiso 1 1 calc R U . . .
C24 C 0.8464(7) 0.541430 0.500000 0.079(14) Uani 1 2 d DS T P A .
H24A H 0.839247 0.502131 0.550446 0.095 Uiso 0.5 1 calc R U P . .
H24B H 0.839247 0.502131 0.449554 0.095 Uiso 0.5 1 calc R U P . .
C25 C 0.8832(8) 0.539145 0.500000 0.094(11) Uani 1 2 d DS TU P . .
C26 C 0.8070(8) 0.232491 0.500000 0.064(10) Uani 1 2 d S T P . .
C27 C 0.7907(5) 0.219584 0.423621 0.039(5) Uani 1 1 d . . . . .
C28 C 0.7574(5) 0.194889 0.422729 0.040(5) Uani 1 1 d . . . . .
H28 H 0.746572 0.186572 0.370073 0.048 Uiso 1 1 calc R U . . .
C29 C 0.7401(7) 0.182652 0.500000 0.044(7) Uani 1 2 d S T P . .
C30 C 0.7032(9) 0.166864 0.500000 0.063(10) Uani 1 2 d S T P . .
C31 C 0.6992(12) 0.050044 0.500000 0.108(17) Uani 1 2 d S TU P . .
H31A H 0.709699 0.021017 0.550196 0.161 Uiso 0.5 1 calc R U P . .
H31B H 0.676274 0.032873 0.501212 0.161 Uiso 1 2 calc R U P . .
H31C H 0.708911 0.021297 0.448593 0.161 Uiso 0.5 1 calc R U P . .
C32 C 0.6866(7) 0.198750 0.423313 0.117(16) Uani 1 1 d . . . . .
H32A H 0.690528 0.148293 0.378226 0.175 Uiso 1 1 calc R U . . .
H32B H 0.694666 0.266207 0.405367 0.175 Uiso 1 1 calc R U . . .
H32C H 0.663570 0.203286 0.434555 0.175 Uiso 1 1 calc R U . . .
C33 C 0.865129 0.177768 0.500000 0.117(11) Uani 1 2 d DS TU P . .
H33A H 0.857934 0.136897 0.450471 0.141 Uiso 0.5 1 calc R U P . .
H33B H 0.857934 0.136897 0.549529 0.141 Uiso 0.5 1 calc R U P . .
C34 C 0.900722 0.147738 0.500000 0.149(13) Uani 1 2 d DS TU P . .
H34A H 0.906818 0.190740 0.450667 0.179 Uiso 0.5 1 calc R U P . .
H34B H 0.906818 0.190740 0.549333 0.179 Uiso 0.5 1 calc R U P . .
N1 N 0.6511(5) 0.3782(16) 0.1207(12) 0.053(5) Uani 1 1 d . . . . .
N2 N 0.6723(5) 0.4164(16) 0.2605(14) 0.055(5) Uani 1 1 d . . . . .
O1 O 0.7721(3) 0.4227(11) 0.3375(8) 0.040(3) Uani 1 1 d . . . . .
O2 O 0.8276(5) 0.643(2) 0.500000 0.060(6) Uani 1 2 d S T P . .
O3 O 0.8404(6) 0.2548(18) 0.500000 0.060(6) Uani 1 2 d S TU P . .
O4 O 0.8976(7) 0.661(3) 0.5279(19) 0.045(9) Uani 0.420(19) 1 d D U P A 1
O4' O 0.913(2) 0.523(9) 0.500000 0.030(19) Uani 0.16(4) 2 d S TU P A 1
H4' H 0.916133 0.461028 0.511240 0.046 Uiso 0.080(19) 1 calc R U P A 1
O5 O 0.9258(9) 0.093(4) 0.500000 0.144(14) Uani 1 2 d S TU P . .
O6 O 0.5139(9) 0.391(4) 0.500000 0.051(9) Uani 0.5 2 d S TU P . .
O7 O 0.5095(5) 0.361(2) 0.2967(18) 0.116(9) Uani 1 1 d . . . . .
O8 O 0.4555(5) 0.465(2) 0.2988(18) 0.112(9) Uani 1 1 d . . . . .
O9 O 0.3985(5) 0.370(2) 0.3262(17) 0.107(8) Uani 1 1 d . U . . .
O10 O 0.4591(5) 0.294(2) 0.3812(17) 0.109(6) Uani 1 1 d . U . . .
O11 O 0.5016(8) 0.209(3) 0.500000 0.106(11) Uani 1 2 d S T P . .
O12 O 0.5055(5) 0.1463(18) 0.3250(17) 0.107(7) Uani 1 1 d . U . . .
O13 O 0.4180(6) 0.5443(15) 0.4180(12) 0.089(7) Uani 1 1 d . . . . .
O14 O 0.500000 0.500000 0.162(3) 0.169(18) Uani 1 2 d S TU P . .
O15 O 0.3930(7) 0.717(3) 0.500000 0.096(10) Uani 1 2 d S T P . .
O16 O 0.5472(4) 0.2844(18) 0.4190(15) 0.089(7) Uani 1 1 d . . . . .
O17 O 0.4231(13) 0.379(4) 0.500000 0.161(18) Uani 1 2 d S T P . .
O18 O 0.4875(8) 0.436(3) 0.4153(13) 0.064(8) Uani 0.5 1 d D U P . .
O19 O 0.4627(8) 0.497(3) 0.500000 0.045(10) Uani 0.5 2 d S T P . .
P1 P 0.500000 0.500000 0.500000 0.0168(16) Uani 1 4 d S T P . .
S1 S 0.71314(14) 0.4275(5) 0.1260(4) 0.0542(15) Uani 1 1 d . . . . .
S2 S 0.81102(15) 0.2158(4) 0.3195(4) 0.0471(13) Uani 1 1 d . . . . .
S3 S 0.79632(14) 0.6519(5) 0.3191(4) 0.0467(13) Uani 1 1 d . . . . .
Cu1 Cu 0.65588(12) 0.3678(4) 0.000000 0.0677(13) Uani 1 2 d S T P . .
W1 W 0.500000 0.500000 0.27075(12) 0.1020(9) Uani 1 2 d DS T P . .
W2 W 0.43037(3) 0.40793(11) 0.38555(10) 0.0780(5) Uani 1 1 d . U . . .
W3 W 0.50406(3) 0.25813(11) 0.38600(12) 0.0950(6) Uani 1 1 d . . . . .
W4 W 0.42636(3) 0.64906(12) 0.500000 0.0512(4) Uani 1 2 d S T P . .
H44 H 0.920(2) 0.628(13) 0.537(11) 0.04(6) Uiso 1 1 d D . . . .
H55 H 0.932(5) 0.10(2) 0.560(16) 0.100 Uiso 1 1 d D U . . .

loop_
_atom_site_aniso_label
_atom_site_aniso_U_11
_atom_site_aniso_U_22
_atom_site_aniso_U_33
_atom_site_aniso_U_23
_atom_site_aniso_U_13
_atom_site_aniso_U_12
C1 0.038(10) 0.029(10) 0.048(12) 0.005(9) 0.023(9) -0.008(8)
C2 0.057(13) 0.059(15) 0.035(11) 0.002(11) 0.002(11) 0.014(11)
C3 0.039(10) 0.041(12) 0.032(10) -0.001(9) -0.006(9) -0.012(9)
C4 0.043(10) 0.034(11) 0.021(9) 0.004(8) 0.003(8) -0.011(8)
C5 0.037(10) 0.023(9) 0.028(9) 0.005(8) 0.002(8) 0.010(7)
C6 0.041(10) 0.030(10) 0.035(10) 0.021(9) 0.000(9) -0.001(8)
C7 0.049(14) 0.047(14) 0.10(2) 0.000(14) 0.031(14) 0.007(11)
C8 0.08(2) 0.10(3) 0.21(5) 0.03(3) 0.10(3) -0.002(18)
C9 0.055(17) 0.20(4) 0.09(2) -0.05(3) 0.001(17) 0.01(2)
C10 0.08(2) 0.15(3) 0.08(2) 0.03(2) 0.047(19) 0.01(2)
C11 0.047(12) 0.026(11) 0.084(18) 0.014(12) -0.002(12) 0.001(9)
C12 0.060(15) 0.064(18) 0.09(2) 0.012(16) -0.004(15) 0.003(13)
C13 0.057(13) 0.028(11) 0.047(13) -0.003(10) 0.006(11) -0.001(9)
C14 0.056(15) 0.11(3) 0.063(18) -0.018(18) -0.011(14) -0.014(16)
C15 0.063(16) 0.11(2) 0.061(18) -0.032(18) 0.013(14) -0.009(16)
C16 0.067(17) 0.10(2) 0.053(16) 0.007(16) -0.020(14) 0.014(16)
C17 0.022(14) 0.09(3) 0.06(2) 0.000 0.000 0.010(15)
C18 0.039(10) 0.040(11) 0.026(10) -0.003(9) 0.001(8) -0.001(8)
C19 0.038(10) 0.036(11) 0.047(13) -0.006(10) 0.016(10) 0.013(8)
C20 0.039(16) 0.037(17) 0.06(2) 0.000 0.000 -0.006(13)
C21 0.018(13) 0.09(2) 0.07(2) 0.000 0.000 0.020(14)
C22 0.05(2) 0.13(3) 0.15(3) 0.000 0.000 0.00(2)
C23 0.055(16) 0.18(3) 0.09(2) -0.04(2) 0.002(15) 0.021(18)
C24 0.05(2) 0.13(4) 0.06(2) 0.000 0.000 0.05(2)
C25 0.077(17) 0.095(19) 0.109(19) 0.000 0.000 -0.009(16)
C26 0.046(19) 0.06(2) 0.09(3) 0.000 0.000 0.004(16)
C27 0.054(12) 0.031(11) 0.033(11) 0.002(9) -0.002(10) -0.003(9)
C28 0.067(13) 0.025(10) 0.028(10) -0.010(9) 0.004(10) -0.011(9)
C29 0.049(17) 0.025(15) 0.06(2) 0.000 0.000 0.001(12)
C30 0.05(2) 0.08(3) 0.05(2) 0.000 0.000 -0.016(19)
C31 0.10(2) 0.09(2) 0.13(2) 0.000 0.000 -0.011(17)
C32 0.050(16) 0.23(5) 0.07(2) 0.06(3) -0.004(15) -0.03(2)
C33 0.10(2) 0.09(2) 0.17(2) 0.000 0.000 -0.006(18)
C34 0.13(2) 0.13(2) 0.19(2) 0.000 0.000 -0.006(18)
N1 0.058(12) 0.059(13) 0.041(11) -0.005(10) -0.003(9) 0.002(9)
N2 0.054(11) 0.054(12) 0.058(13) -0.006(11) -0.001(10) 0.000(9)
O1 0.037(7) 0.052(9) 0.030(7) 0.002(7) 0.001(6) -0.014(6)
O2 0.036(11) 0.077(18) 0.068(16) 0.000 0.000 0.001(11)
O3 0.055(12) 0.045(12) 0.079(15) 0.000 0.000 -0.006(10)
O4 0.021(12) 0.062(16) 0.051(18) -0.032(13) -0.010(11) -0.011(11)
O4' 0.030(19) 0.031(19) 0.031(19) 0.000 0.000 0.000(2)
O5 0.066(17) 0.14(3) 0.22(3) 0.000 0.000 0.074(18)
O6 0.037(17) 0.07(2) 0.042(18) 0.000 0.000 -0.012(16)
O7 0.084(15) 0.13(2) 0.14(2) 0.008(19) -0.005(15) 0.003(14)
O8 0.060(12) 0.13(2) 0.15(2) -0.006(18) 0.015(14) 0.040(13)
O9 0.082(12) 0.112(14) 0.127(15) -0.031(13) -0.022(12) 0.009(11)
O10 0.088(9) 0.112(9) 0.126(10) -0.012(8) 0.000(8) 0.014(8)
O11 0.068(18) 0.14(3) 0.11(3) 0.000 0.000 -0.02(2)
O12 0.066(11) 0.103(13) 0.152(16) -0.064(13) -0.011(11) -0.006(10)
O13 0.16(2) 0.054(11) 0.050(11) -0.006(9) 0.015(12) -0.016(12)
O14 0.16(2) 0.19(2) 0.15(2) 0.000 0.000 0.024(18)
O15 0.062(17) 0.13(3) 0.10(2) 0.000 0.000 0.017(18)
O16 0.050(10) 0.120(18) 0.097(16) 0.006(14) -0.019(11) -0.033(11)
O17 0.20(5) 0.12(4) 0.17(4) 0.000 0.000 -0.04(3)
O18 0.059(15) 0.077(17) 0.056(15) -0.010(13) 0.004(12) -0.014(13)
O19 0.025(19) 0.05(3) 0.06(3) 0.000 0.000 0.027(18)
P1 0.006(3) 0.018(4) 0.026(4) 0.000 0.000 -0.002(3)
S1 0.054(3) 0.065(4) 0.044(3) 0.003(3) -0.002(3) -0.008(3)
S2 0.064(3) 0.038(3) 0.039(3) -0.006(2) 0.012(3) -0.008(2)
S3 0.051(3) 0.043(3) 0.046(3) 0.006(3) 0.015(3) 0.006(2)
Cu1 0.064(3) 0.091(4) 0.048(3) 0.000 0.000 -0.009(3)
W1 0.0693(11) 0.187(3) 0.0495(10) 0.000 0.000 0.0344(14)
W2 0.0421(5) 0.0867(9) 0.1050(11) -0.0330(8) -0.0236(6) 0.0048(5)
W3 0.0495(6) 0.0828(9) 0.1528(15) -0.0640(10) -0.0143(8) 0.0124(6)
W4 0.0337(6) 0.0553(8) 0.0646(9) 0.000 0.000 0.0088(6)

loop_
_atom_type_symbol
_atom_type_description
_atom_type_scat_dispersion_real
_atom_type_scat_dispersion_imag
_atom_type_scat_source
C C 0.0033 0.0016 'International Tables Vol C Tables 4.2.6.8 and 6.1.1.4'
H H 0.0000 0.0000 'International Tables Vol C Tables 4.2.6.8 and 6.1.1.4'
N N 0.0061 0.0033 'International Tables Vol C Tables 4.2.6.8 and 6.1.1.4'
O O 0.0106 0.0060 'International Tables Vol C Tables 4.2.6.8 and 6.1.1.4'
P P 0.1023 0.0942 'International Tables Vol C Tables 4.2.6.8 and 6.1.1.4'
S S 0.1246 0.1234 'International Tables Vol C Tables 4.2.6.8 and 6.1.1.4'
Cu Cu 0.3201 1.2651 'International Tables Vol C Tables 4.2.6.8 and 6.1.1.4'
W W -0.8490 6.8722 'International Tables Vol C Tables 4.2.6.8 and 6.1.1.4'

loop_
_geom_angle_atom_site_label_1
_geom_angle_atom_site_label_2
_geom_angle_atom_site_label_3
_geom_angle
_geom_angle_site_symmetry_1
_geom_angle_site_symmetry_3
_geom_angle_publ_flag
C6 C1 C2 118.2(14) . . ?
C6 C1 C7 123.2(8) . . ?
C2 C1 C7 118.5(10) . . ?
C3 C2 C1 120.1(11) . . ?
C2 C3 C4 121.3(7) . . ?
C2 C3 S2 116.3(6) . . ?
C4 C3 S2 121.9(13) . . ?
O1 C4 C5 119.4(11) . . ?
O1 C4 C3 122.7(10) . . ?
C5 C4 C3 117.4(15) . . ?
C4 C5 C6 120.8(9) . . ?
C4 C5 S3 124.9(13) . . ?
C6 C5 S3 114.1(4) . . ?
C1 C6 C5 121.0(8) . . ?
C9 C7 C10 111.9(13) . . ?
C9 C7 C8 105.7(15) . . ?
C10 C7 C8 107.7(4) . . ?
C9 C7 C1 113.6(9) . . ?
C10 C7 C1 107.7(17) . . ?
C8 C7 C1 110.1(12) . . ?
C12 C11 O1 106.8(9) . . ?
C11 C12 S1 110.5(7) . . ?
N2 C13 N1 124(2) . . ?
N2 C13 S1 120.9(16) . . ?
N1 C13 S1 114.6(9) . . ?
N1 C14 C15 122(2) . . ?
C14 C15 C16 116(2) . . ?
N2 C16 C15 120.7(11) . . ?
C18 C17 C18 119(2) 6_556 . ?
C18 C17 C21 120.5(12) 6_556 . ?
C18 C17 C21 120.5(12) . . ?
C17 C18 C19 122.9(12) . . ?
C18 C19 C20 117.9(12) . . ?
C18 C19 S3 118.0(6) . . ?
C20 C19 S3 123.7(16) . . ?
O2 C20 C19 119.6(12) . . ?
O2 C20 C19 119.6(12) . 6_556 ?
C19 C20 C19 119(2) . 6_556 ?
C23 C21 C23 113.1(17) . 6_556 ?
C23 C21 C22 106.5(11) . . ?
C23 C21 C22 106.5(11) 6_556 . ?
C23 C21 C17 112.0(15) . . ?
C23 C21 C17 112.0(15) 6_556 . ?
C22 C21 C17 106.2(9) . . ?
C25 C24 O2 121.8(13) . . ?
O4' C25 C24 171(5) . . ?
O4' C25 O4 79(5) . 6_556 ?
C24 C25 O4 109.1(14) . 6_556 ?
O4' C25 O4 79(5) . . ?
C24 C25 O4 109.1(14) . . ?
O4 C25 O4 29(2) 6_556 . ?
C27 C26 C27 120(3) 6_556 . ?
C27 C26 O3 120.2(14) 6_556 . ?
C27 C26 O3 120.2(14) . . ?
C26 C27 C28 120.8(14) . . ?
C26 C27 S2 123.2(18) . . ?
C28 C27 S2 115.6(6) . . ?
C29 C28 C27 120.6(13) . . ?
C28 C29 C28 118(3) 6_556 . ?
C28 C29 C30 121.0(13) 6_556 . ?
C28 C29 C30 121.0(13) . . ?
C32 C30 C32 113(3) . 6_556 ?
C32 C30 C31 103.4(15) . . ?
C32 C30 C31 103.4(15) 6_556 . ?
C32 C30 C29 115.7(15) . . ?
C32 C30 C29 115.7(15) 6_556 . ?
C31 C30 C29 104(3) . . ?
O3 C33 C34 150.6(9) . . ?
O5 C34 C33 161(2) . . ?
C14 N1 C13 115.6(16) . . ?
C14 N1 Cu1 120.0(13) . . ?
C13 N1 Cu1 124.0(14) . . ?
C16 N2 C13 119.0(18) . . ?
C4 O1 C11 112.9(11) . . ?
C20 O2 C24 115(2) . . ?
C26 O3 C33 124.0(17) . . ?
O4 O4 C25 75.5(11) 6_556 . ?
P1 O6 O18 58.3(18) . 6_556 ?
P1 O6 O18 58.3(18) . . ?
O18 O6 O18 94(3) 6_556 . ?
P1 O6 O19 56(2) . 5_666 ?
O18 O6 O19 94(2) 6_556 5_666 ?
O18 O6 O19 94(2) . 5_666 ?
P1 O6 W3 124.8(13) . 6_556 ?
O18 O6 W3 66.5(14) 6_556 6_556 ?
O18 O6 W3 130(2) . 6_556 ?
O19 O6 W3 131.2(10) 5_666 6_556 ?
P1 O6 W3 124.8(13) . . ?
O18 O6 W3 130(2) 6_556 . ?
O18 O6 W3 66.5(14) . . ?
O19 O6 W3 131.2(10) 5_666 . ?
W3 O6 W3 90.6(16) 6_556 . ?
P1 O6 W4 124(2) . 5_666 ?
O18 O6 W4 131.0(13) 6_556 5_666 ?
O18 O6 W4 131.0(13) . 5_666 ?
O19 O6 W4 68.1(16) 5_666 5_666 ?
W3 O6 W4 91.1(13) 6_556 5_666 ?
W3 O6 W4 91.1(13) . 5_666 ?
W1 O7 W3 141.7(16) . . ?
W2 O8 W1 141.7(14) . . ?
W2 O10 W3 142.7(15) . . ?
W3 O11 W3 141(2) 6_556 . ?
W4 O13 W2 142.4(13) . . ?
W4 O16 W3 144.7(14) 5_666 . ?
W2 O17 W2 150(3) . 6_556 ?
P1 O18 O6 51.9(16) . . ?
P1 O18 O19 52.1(14) . . ?
O6 O18 O19 87.0(16) . . ?
P1 O18 W3 122.4(16) . . ?
O6 O18 W3 70.5(18) . . ?
O19 O18 W3 133.5(17) . . ?
P1 O18 W2 122.3(16) . . ?
O6 O18 W2 132.6(16) . . ?
O19 O18 W2 70.2(15) . . ?
W3 O18 W2 95.5(11) . . ?
P1 O18 W1 120.4(15) . . ?
O6 O18 W1 130.6(18) . . ?
O19 O18 W1 129(2) . . ?
W3 O18 W1 94.8(10) . . ?
W2 O18 W1 94.5(9) . . ?
P1 O19 O6 55(2) . 5_666 ?
P1 O19 O18 57.1(13) . . ?
O6 O19 O18 92(2) 5_666 . ?
P1 O19 O18 57.1(13) . 6_556 ?
O6 O19 O18 92(2) 5_666 6_556 ?
O18 O19 O18 92(2) . 6_556 ?
P1 O19 W4 126(3) . . ?
O6 O19 W4 71(2) 5_666 . ?
O18 O19 W4 132.3(14) . . ?
O18 O19 W4 132.3(14) 6_556 . ?
P1 O19 W2 123.1(12) . . ?
O6 O19 W2 132.5(10) 5_666 . ?
O18 O19 W2 66.0(13) . . ?
O18 O19 W2 128(2) 6_556 . ?
W4 O19 W2 92.2(9) . . ?
P1 O19 W2 123.1(12) . 6_556 ?
O6 O19 W2 132.5(10) 5_666 6_556 ?
O18 O19 W2 128(2) . 6_556 ?
O18 O19 W2 66.0(13) 6_556 6_556 ?
W4 O19 W2 92.2(9) . 6_556 ?
W2 O19 W2 90.9(14) . 6_556 ?
O6 P1 O6 180(3) . 5_666 ?
O6 P1 O19 69(2) . 5_666 ?
O6 P1 O19 111(2) 5_666 5_666 ?
O6 P1 O19 111(2) . . ?
O6 P1 O19 69(2) 5_666 . ?
O19 P1 O19 180.0 5_666 . ?
O6 P1 O18 110.2(14) . 5_666 ?
O6 P1 O18 69.8(14) 5_666 5_666 ?
O19 P1 O18 70.8(14) 5_666 5_666 ?
O19 P1 O18 109.2(14) . 5_666 ?
O6 P1 O18 69.8(14) . 6_556 ?
O6 P1 O18 110.2(14) 5_666 6_556 ?
O19 P1 O18 109.2(14) 5_666 6_556 ?
O19 P1 O18 70.8(14) . 6_556 ?
O18 P1 O18 72.7(16) 5_666 6_556 ?
O6 P1 O18 110.2(14) . 2_665 ?
O6 P1 O18 69.8(14) 5_666 2_665 ?
O19 P1 O18 70.8(14) 5_666 2_665 ?
O19 P1 O18 109.2(14) . 2_665 ?
O18 P1 O18 107.3(16) 5_666 2_665 ?
O18 P1 O18 180.0 6_556 2_665 ?
O6 P1 O18 69.8(14) . . ?
O6 P1 O18 110.2(14) 5_666 . ?
O19 P1 O18 109.2(14) 5_666 . ?
O19 P1 O18 70.8(14) . . ?
O18 P1 O18 180(2) 5_666 . ?
O18 P1 O18 107.3(16) 6_556 . ?
O18 P1 O18 72.7(16) 2_665 . ?
C13 S1 C12 102.9(7) . . ?
C3 S2 C27 104.9(4) . . ?
C19 S3 C5 106.0(4) . . ?
N1 Cu1 N1 165.5(12) . 6 ?
O14 W1 O7 102.5(9) . . ?
O14 W1 O7 102.5(9) . 2_665 ?
O7 W1 O7 155.0(17) . 2_665 ?
O14 W1 O8 103.0(8) . . ?
O7 W1 O8 85.8(10) . . ?
O7 W1 O8 88.6(10) 2_665 . ?
O14 W1 O8 103.0(8) . 2_665 ?
O7 W1 O8 88.6(10) . 2_665 ?
O7 W1 O8 85.8(10) 2_665 2_665 ?
O8 W1 O8 154.0(16) . 2_665 ?
O14 W1 O18 156.7(8) . 2_665 ?
O7 W1 O18 94.4(12) . 2_665 ?
O7 W1 O18 61.7(12) 2_665 2_665 ?
O8 W1 O18 94.1(11) . 2_665 ?
O8 W1 O18 61.1(11) 2_665 2_665 ?
O14 W1 O18 156.7(8) . . ?
O7 W1 O18 61.7(12) . . ?
O7 W1 O18 94.4(12) 2_665 . ?
O8 W1 O18 61.1(11) . . ?
O8 W1 O18 94.1(11) 2_665 . ?
O18 W1 O18 46.6(15) 2_665 . ?
O9 W2 O17 110.2(18) . . ?
O9 W2 O8 98.7(12) . . ?
O17 W2 O8 151.0(16) . . ?
O9 W2 O10 104.1(11) . . ?
O17 W2 O10 88.9(18) . . ?
O8 W2 O10 85.9(10) . . ?
O9 W2 O13 102.0(11) . . ?
O17 W2 O13 83.3(16) . . ?
O8 W2 O13 88.9(9) . . ?
O10 W2 O13 153.9(11) . . ?
O9 W2 O18 155.1(11) . . ?
O17 W2 O18 90.2(16) . . ?
O8 W2 O18 62.5(8) . . ?
O10 W2 O18 60.9(11) . . ?
O13 W2 O18 94.1(11) . . ?
O9 W2 O19 160.5(11) . . ?
O17 W2 O19 59.3(15) . . ?
O8 W2 O19 92.4(11) . . ?
O10 W2 O19 92.6(11) . . ?
O13 W2 O19 62.0(11) . . ?
O18 W2 O19 43.8(9) . . ?
O12 W3 O16 105.5(10) . . ?
O12 W3 O11 104.1(15) . . ?
O16 W3 O11 81.5(11) . . ?
O12 W3 O10 102.4(10) . . ?
O16 W3 O10 152.1(11) . . ?
O11 W3 O10 93.8(13) . . ?
O12 W3 O7 99.9(12) . . ?
O16 W3 O7 87.9(10) . . ?
O11 W3 O7 155.7(14) . . ?
O10 W3 O7 85.4(11) . . ?
O12 W3 O18 153.9(11) . . ?
O16 W3 O18 92.6(10) . . ?
O11 W3 O18 97.0(12) . . ?
O10 W3 O18 60.5(11) . . ?
O7 W3 O18 61.5(9) . . ?
O12 W3 O6 163.0(13) . . ?
O16 W3 O6 61.9(12) . . ?
O11 W3 O6 64.3(14) . . ?
O10 W3 O6 91.2(12) . . ?
O7 W3 O6 91.3(12) . . ?
O18 W3 O6 43.0(11) . . ?
O15 W4 O16 104.3(12) . 5_666 ?
O15 W4 O16 104.3(12) . 2_665 ?
O16 W4 O16 84.6(13) 5_666 2_665 ?
O15 W4 O13 103.3(12) . 6_556 ?
O16 W4 O13 88.7(9) 5_666 6_556 ?
O16 W4 O13 152.5(10) 2_665 6_556 ?
O15 W4 O13 103.2(12) . . ?
O16 W4 O13 152.5(10) 5_666 . ?
O16 W4 O13 88.7(9) 2_665 . ?
O13 W4 O13 85.1(11) 6_556 . ?
O15 W4 O19 159.9(16) . . ?
O16 W4 O19 90.5(10) 5_666 . ?
O16 W4 O19 90.5(10) 2_665 . ?
O13 W4 O19 62.9(10) 6_556 . ?
O13 W4 O19 62.9(10) . . ?
O15 W4 O6 159.4(17) . 5_666 ?
O16 W4 O6 61.6(10) 5_666 5_666 ?
O16 W4 O6 61.6(10) 2_665 5_666 ?
O13 W4 O6 91.8(11) 6_556 5_666 ?
O13 W4 O6 91.9(11) . 5_666 ?
O19 W4 O6 40.8(15) . 5_666 ?

loop_
_geom_bond_atom_site_label_1
_geom_bond_atom_site_label_2
_geom_bond_distance
_geom_bond_site_symmetry_2
_geom_bond_publ_flag
C1 C6 1.343(15) . ?
C1 C2 1.442(10) . ?
C1 C7 1.57(3) . ?
C2 C3 1.36(3) . ?
C3 C4 1.392(16) . ?
C3 S2 1.772(8) . ?
C4 O1 1.37(2) . ?
C4 C5 1.387(10) . ?
C5 C6 1.40(2) . ?
C5 S3 1.787(10) . ?
C7 C9 1.36(2) . ?
C7 C10 1.4523(18) . ?
C7 C8 1.550(10) . ?
C11 C12 1.462(10) . ?
C11 O1 1.481(18) . ?
C12 S1 1.863(16) . ?
C13 N2 1.32(2) . ?
C13 N1 1.36(2) . ?
C13 S1 1.73(2) . ?
C14 N1 1.34(3) . ?
C14 C15 1.382(6) . ?
C15 C16 1.40(3) . ?
C16 N2 1.32(3) . ?
C17 C18 1.352(17) 6_556 ?
C17 C18 1.353(17) . ?
C17 C21 1.57(4) . ?
C18 C19 1.40(3) . ?
C19 C20 1.414(17) . ?
C19 S3 1.758(10) . ?
C20 O2 1.35(3) . ?
C21 C23 1.412(14) . ?
C21 C23 1.412(14) 6_556 ?
C21 C22 1.513(9) . ?
C24 C25 1.50(3) . ?
C24 O2 1.51(3) . ?
C25 O4' 1.22(10) . ?
C25 O4 1.72(3) 6_556 ?
C25 O4 1.72(3) . ?
C26 C27 1.363(19) 6_556 ?
C26 C27 1.363(19) . ?
C26 O3 1.39(4) . ?
C27 C28 1.40(3) . ?
C27 S2 1.808(11) . ?
C28 C29 1.393(18) . ?
C29 C30 1.52(4) . ?
C30 C32 1.42(2) . ?
C30 C32 1.42(2) 6_556 ?
C30 C31 1.496(7) . ?
C33 O3 1.41(2) . ?
C33 C34 1.50314(12) . ?
C34 O5 1.24(3) . ?
N1 Cu1 1.877(19) . ?
O4 O4 0.86(6) 6_556 ?
O6 P1 1.50(5) . ?
O6 O18 1.79(4) 6_556 ?
O6 O18 1.79(4) . ?
O6 O19 1.72(6) 5_666 ?
O6 W3 2.47(3) 6_556 ?
O6 W3 2.47(3) . ?
O6 W4 2.49(4) 5_666 ?
O7 W1 1.85(3) . ?
O7 W3 1.92(3) . ?
O8 W2 1.83(3) . ?
O8 W1 1.92(2) . ?
O9 W2 1.66(2) . ?
O10 W2 1.87(2) . ?
O10 W3 1.89(2) . ?
O11 W3 1.868(13) 6_556 ?
O11 W3 1.868(13) . ?
O12 W3 1.71(2) . ?
O13 W4 1.869(18) . ?
O13 W2 1.876(19) . ?
O14 W1 1.68(5) . ?
O15 W4 1.62(3) . ?
O16 W4 1.855(19) 5_666 ?
O16 W3 1.865(16) . ?
O17 W2 1.827(11) . ?
O17 W2 1.827(11) 6_556 ?
O18 P1 1.62(3) . ?
O18 O19 1.82(4) . ?
O18 W3 2.41(4) . ?
O18 W2 2.40(3) . ?
O18 W1 2.428(18) . ?
O19 P1 1.52(3) . ?
O19 W4 2.44(4) . ?
O19 W2 2.48(3) . ?
O19 W2 2.48(3) 6_556 ?

loop_
_geom_hbond_atom_site_label_D
_geom_hbond_atom_site_label_H
_geom_hbond_atom_site_label_A
_geom_hbond_distance_DH
_geom_hbond_distance_HA
_geom_hbond_distance_DA
_geom_hbond_angle_DHA
_geom_hbond_site_symmetry_A
_geom_hbond_publ_flag
C11 H11A S2 0.97 2.83 3.357(17) 115.0 . yes
C11 H11B N2 0.97 2.62 3.21(3) 119.5 . yes
C16 H16 O13 0.93 2.60 3.20(3) 122.6 2_665 yes
C11 H11A S2 0.97 2.83 3.357(17) 115.0 . yes
C11 H11B N2 0.97 2.62 3.21(3) 119.5 . yes
C16 H16 O13 0.93 2.60 3.20(3) 122.6 2_665 yes
